data_4341458
loop_
_publ_author_name
'G\'omez-Iglesias, Patricia'
'Arroyo, Marta'
'Bajo, Sonia'
'Strohmann, Carsten'
'Miguel, Daniel'
'Villafa\~ne, Fernando'

_publ_section_title
;
 Pyrazolylamidino Ligands from Coupling of Acetonitrile and Pyrazoles: A
 Systematic Study.
;
_journal_name_full 'Inorganic chemistry'
_journal_page_first 141107133009008
_journal_paper_doi 10.1021/ic5018054
_journal_year 2014
_chemical_formula_sum 'C12 H9 Br N3 O3 Re'
_chemical_formula_weight 509.33
_chemical_name_systematic
;
 ?
;
_space_group_IT_number 14
_symmetry_cell_setting monoclinic
_symmetry_space_group_name_Hall '-P 2ybc'
_symmetry_space_group_name_H-M 'P 1 21/c 1'
_atom_sites_solution_hydrogens geom
_atom_sites_solution_primary direct
_atom_sites_solution_secondary difmap
_audit_creation_method SHELXL-97
_cell_angle_alpha 90.00
_cell_angle_beta 112.233(7)
_cell_angle_gamma 90.00
_cell_formula_units_Z 4
_cell_length_a 12.0180(8)
_cell_length_b 11.8256(5)
_cell_length_c 10.1277(6)
_cell_measurement_reflns_used 6340
_cell_measurement_temperature 173(2)
_cell_measurement_theta_max 29.0541
_cell_measurement_theta_min 2.1689
_cell_volume 1332.34(15)
_computing_structure_refinement 'SHELXL-97 (Sheldrick, 1997)'
_diffrn_ambient_temperature 173(2)
_diffrn_measured_fraction_theta_full 0.997
_diffrn_measured_fraction_theta_max 0.997
_diffrn_measurement_device_type 'Xcalibur, Sapphire3'
_diffrn_measurement_method '\w scans'
_diffrn_radiation_monochromator graphite
_diffrn_radiation_source 'fine-focus sealed tube'
_diffrn_radiation_type MoK\a
_diffrn_radiation_wavelength 0.71073
_diffrn_reflns_av_R_equivalents 0.0475
_diffrn_reflns_av_sigmaI/netI 0.0459
_diffrn_reflns_limit_h_max 15
_diffrn_reflns_limit_h_min -13
_diffrn_reflns_limit_k_max 15
_diffrn_reflns_limit_k_min -15
_diffrn_reflns_limit_l_max 12
_diffrn_reflns_limit_l_min -12
_diffrn_reflns_number 13345
_diffrn_reflns_theta_full 27.00
_diffrn_reflns_theta_max 27.00
_diffrn_reflns_theta_min 2.51
_diffrn_standards_decay_% 0
_diffrn_standards_interval_count 0
_diffrn_standards_interval_time 0
_diffrn_standards_number 0
_exptl_absorpt_coefficient_mu 12.129
_exptl_absorpt_correction_T_max 0.1953
_exptl_absorpt_correction_T_min 0.1217
_exptl_absorpt_correction_type multi-scan
_exptl_absorpt_process_details
;
CrysAlisPro, Oxford Diffraction Ltd.,
Version 1.171.33.41 (release 06-05-2009 CrysAlis171 .NET)
(compiled May  6 2009,17:20:42)
Empirical absorption correction using spherical harmonics,
 implemented in SCALE3 ABSPACK scaling algorithm.
;
_exptl_crystal_colour yellow
_exptl_crystal_density_diffrn 2.539
_exptl_crystal_density_method 'not measured'
_exptl_crystal_description plate
_exptl_crystal_F_000 944
_exptl_crystal_size_max 0.30
_exptl_crystal_size_mid 0.20
_exptl_crystal_size_min 0.20
_refine_diff_density_max 1.062
_refine_diff_density_min -0.790
_refine_diff_density_rms 0.151
_refine_ls_extinction_method none
_refine_ls_goodness_of_fit_ref 1.021
_refine_ls_hydrogen_treatment constr
_refine_ls_matrix_type full
_refine_ls_number_parameters 182
_refine_ls_number_reflns 2887
_refine_ls_number_restraints 0
_refine_ls_restrained_S_all 1.021
_refine_ls_R_factor_all 0.0344
_refine_ls_R_factor_gt 0.0236
_refine_ls_shift/su_max 0.000
_refine_ls_shift/su_mean 0.000
_refine_ls_structure_factor_coef Fsqd
_refine_ls_weighting_details 'calc w=1/[\s^2^(Fo^2^)+(0.0080P)^2^+0.0000P] where P=(Fo^2^+2Fc^2^)/3'
_refine_ls_weighting_scheme calc
_refine_ls_wR_factor_gt 0.0384
_refine_ls_wR_factor_ref 0.0391
_reflns_number_gt 2224
_reflns_number_total 2887
_reflns_threshold_expression >2sigma(I)
_cod_data_source_file ic5018054_si_003.cif
_cod_data_source_block 2c
_cod_original_cell_volume 1332.34(13)
_cod_database_code 4341458

loop_
_symmetry_equiv_pos_as_xyz
'x, y, z'
'-x, y+1/2, -z+1/2'
'-x, -y, -z'
'x, -y-1/2, z-1/2'

loop_
_atom_site_label
_atom_site_type_symbol
_atom_site_fract_x
_atom_site_fract_y
_atom_site_fract_z
_atom_site_U_iso_or_equiv
_atom_site_adp_type
_atom_site_occupancy
_atom_site_symmetry_multiplicity
_atom_site_calc_flag
_atom_site_refinement_flags
Br Br 0.11476(4) -0.14285(4) -0.03284(4) 0.02307(11) Uani 1 1 d .
C1 C 0.3388(4) -0.3032(4) 0.1783(4) 0.0200(11) Uani 1 1 d .
C2 C 0.4123(4) -0.1263(4) 0.0709(5) 0.0208(11) Uani 1 1 d .
C3 C 0.4646(5) -0.1373(4) 0.3572(5) 0.0272(11) Uani 1 1 d .
C4 C 0.2676(4) 0.2195(4) 0.2392(4) 0.0178(11) Uani 1 1 d .
C5 C 0.2753(4) 0.3364(4) 0.2392(4) 0.0249(12) Uani 1 1 d .
H5 H 0.3240 0.3735 0.1973 0.030 Uiso 1 1 calc R
C6 C 0.2103(4) 0.3976(4) 0.3018(5) 0.0245(13) Uani 1 1 d .
H6 H 0.2149 0.4778 0.3035 0.029 Uiso 1 1 calc R
C7 C 0.1377(4) 0.3430(4) 0.3627(4) 0.0234(11) Uani 1 1 d .
H7 H 0.0943 0.3873 0.4052 0.028 Uiso 1 1 calc R
C8 C 0.1277(4) 0.2276(4) 0.3626(4) 0.0202(11) Uani 1 1 d .
H8 H 0.0773 0.1910 0.4024 0.024 Uiso 1 1 calc R
C9 C 0.1947(4) 0.1670(3) 0.3015(4) 0.0172(11) Uani 1 1 d .
C10 C 0.3205(4) 0.1315(3) 0.1875(4) 0.0181(10) Uani 1 1 d .
H10 H 0.3739 0.1425 0.1394 0.022 Uiso 1 1 calc R
C11 C 0.1674(4) -0.0444(4) 0.3342(4) 0.0177(11) Uani 1 1 d .
C12 C 0.0872(4) -0.0292(4) 0.4138(5) 0.0266(12) Uani 1 1 d .
H12A H 0.0678 -0.1032 0.4430 0.040 Uiso 1 1 calc R
H12B H 0.0130 0.0084 0.3524 0.040 Uiso 1 1 calc R
H12C H 0.1279 0.0173 0.4985 0.040 Uiso 1 1 calc R
N1 N 0.2854(3) 0.0332(3) 0.2157(3) 0.0187(9) Uani 1 1 d .
N2 N 0.2069(3) 0.0507(3) 0.2852(3) 0.0193(9) Uani 1 1 d .
N3 N 0.2068(3) -0.1387(3) 0.3078(3) 0.0216(9) Uani 1 1 d .
H3 H 0.1868 -0.2021 0.3387 0.026 Uiso 1 1 calc R
O1 O 0.3496(3) -0.3985(3) 0.1702(3) 0.0336(10) Uani 1 1 d .
O2 O 0.4646(3) -0.1176(3) -0.0034(3) 0.0333(9) Uani 1 1 d .
O3 O 0.5475(3) -0.1324(3) 0.4566(3) 0.0360(9) Uani 1 1 d .
Re Re 0.320809(17) -0.143282(15) 0.189389(18) 0.01709(6) Uani 1 1 d .

loop_
_atom_site_aniso_label
_atom_site_aniso_U_11
_atom_site_aniso_U_22
_atom_site_aniso_U_33
_atom_site_aniso_U_23
_atom_site_aniso_U_13
_atom_site_aniso_U_12
Br 0.0221(3) 0.0218(2) 0.0219(2) -0.0028(2) 0.0044(2) 0.0010(2)
C1 0.014(3) 0.027(3) 0.017(2) 0.002(2) 0.003(2) -0.003(2)
C2 0.021(3) 0.013(3) 0.022(2) 0.0016(19) 0.001(2) -0.003(2)
C3 0.031(3) 0.022(3) 0.038(3) 0.005(3) 0.023(3) 0.001(3)
C4 0.019(3) 0.018(2) 0.014(2) -0.0020(18) 0.004(2) 0.000(2)
C5 0.028(3) 0.020(3) 0.019(2) 0.0061(19) -0.001(2) -0.004(2)
C6 0.028(3) 0.017(3) 0.027(3) 0.0022(19) 0.008(3) 0.005(2)
C7 0.020(3) 0.025(3) 0.019(2) -0.005(2) 0.001(2) 0.003(2)
C8 0.018(3) 0.024(3) 0.019(2) -0.003(2) 0.006(2) -0.002(2)
C9 0.014(3) 0.019(3) 0.014(2) -0.0009(18) 0.000(2) -0.0008(19)
C10 0.019(3) 0.019(2) 0.013(2) 0.005(2) 0.0025(19) 0.002(2)
C11 0.013(3) 0.024(3) 0.014(2) -0.0028(18) 0.003(2) -0.003(2)
C12 0.031(3) 0.022(3) 0.031(3) -0.002(2) 0.017(3) -0.005(2)
N1 0.021(3) 0.019(2) 0.0154(19) -0.0027(15) 0.0063(18) -0.0031(16)
N2 0.022(3) 0.020(2) 0.021(2) 0.0002(16) 0.0133(19) 0.0000(17)
N3 0.024(2) 0.017(2) 0.0230(19) 0.0041(19) 0.0075(19) -0.0027(19)
O1 0.044(3) 0.020(2) 0.037(2) 0.0037(16) 0.0159(19) 0.0043(17)
O2 0.036(2) 0.041(2) 0.0317(19) -0.0006(15) 0.0223(19) -0.0065(16)
O3 0.032(2) 0.047(2) 0.0223(18) 0.0024(18) 0.0029(18) -0.001(2)
Re 0.01877(11) 0.01625(9) 0.01564(9) 0.00000(9) 0.00581(8) 0.00070(10)

loop_
_atom_type_symbol
_atom_type_description
_atom_type_scat_dispersion_real
_atom_type_scat_dispersion_imag
_atom_type_scat_source
C C 0.0033 0.0016 'International Tables Vol C Tables 4.2.6.8 and 6.1.1.4'
H H 0.0000 0.0000 'International Tables Vol C Tables 4.2.6.8 and 6.1.1.4'
O O 0.0106 0.0060 'International Tables Vol C Tables 4.2.6.8 and 6.1.1.4'
N N 0.0061 0.0033 'International Tables Vol C Tables 4.2.6.8 and 6.1.1.4'
Br Br -0.2901 2.4595 'International Tables Vol C Tables 4.2.6.8 and 6.1.1.4'
Re Re -1.0185 7.2310 'International Tables Vol C Tables 4.2.6.8 and 6.1.1.4'

loop_
_geom_angle_atom_site_label_1
_geom_angle_atom_site_label_2
_geom_angle_atom_site_label_3
_geom_angle
O1 C1 Re 179.2(4)
O2 C2 Re 178.0(4)
O3 C3 Re 178.5(5)
C5 C4 C9 119.6(4)
C5 C4 C10 133.8(5)
C9 C4 C10 106.6(4)
C6 C5 C4 118.3(5)
C5 C6 C7 120.9(4)
C8 C7 C6 121.8(4)
C7 C8 C9 116.8(4)
C8 C9 N2 131.7(4)
C8 C9 C4 122.6(4)
N2 C9 C4 105.7(4)
N1 C10 C4 110.2(4)
N3 C11 N2 115.4(4)
N3 C11 C12 126.0(4)
N2 C11 C12 118.6(4)
C10 N1 N2 108.5(4)
C10 N1 Re 137.4(3)
N2 N1 Re 114.1(3)
C11 N2 N1 116.9(4)
C11 N2 C9 133.7(4)
N1 N2 C9 109.1(3)
C11 N3 Re 120.4(3)
C1 Re C3 90.25(19)
C1 Re C2 87.87(18)
C3 Re C2 90.72(18)
C1 Re N3 99.71(17)
C3 Re N3 93.23(16)
C2 Re N3 171.43(16)
C1 Re N1 172.78(17)
C3 Re N1 90.51(17)
C2 Re N1 99.30(16)
N3 Re N1 73.08(14)
C1 Re Br 92.41(13)
C3 Re Br 176.00(14)
C2 Re Br 92.37(13)
N3 Re Br 83.38(9)
N1 Re Br 86.47(9)

loop_
_geom_bond_atom_site_label_1
_geom_bond_atom_site_label_2
_geom_bond_distance
Br Re 2.6420(5)
C1 O1 1.141(5)
C1 Re 1.911(5)
C2 O2 1.152(5)
C2 Re 1.921(5)
C3 O3 1.118(5)
C3 Re 1.913(5)
C4 C5 1.386(5)
C4 C9 1.404(6)
C4 C10 1.419(6)
C5 C6 1.382(6)
C6 C7 1.402(6)
C7 C8 1.370(6)
C8 C9 1.385(6)
C9 N2 1.400(5)
C10 N1 1.304(5)
C11 N3 1.278(5)
C11 N2 1.384(5)
C11 C12 1.482(6)
N1 N2 1.390(5)
N1 Re 2.167(4)
N3 Re 2.137(4)
